data_4062713
_journal_name_full Organometallics
_journal_paper_doi 10.1021/om0495628
_journal_year 2004
_chemical_formula_sum 'C36 H20 B F15 Zr'
_chemical_formula_weight 839.55
_space_group_IT_number 14
_symmetry_cell_setting monoclinic
_symmetry_space_group_name_Hall '-P 2ybc'
_symmetry_space_group_name_H-M 'P 1 21/c 1'
_cell_angle_alpha 90.00
_cell_angle_beta 90.012(1)
_cell_angle_gamma 90.00
_cell_formula_units_Z 8
_cell_length_a 15.6168(1)
_cell_length_b 20.0336(2)
_cell_length_c 20.2833(2)
_cell_measurement_temperature 198(2)
_cell_volume 6345.85(10)
_diffrn_ambient_temperature 198(2)
_exptl_crystal_density_diffrn 1.758
_cod_original_sg_symbol_H-M 'P 21/c'
_cod_database_code 4062713

loop_
_symmetry_equiv_pos_as_xyz
'x, y, z'
'-x, y+1/2, -z+1/2'
'-x, -y, -z'
'x, -y-1/2, z-1/2'

loop_
_atom_site_label
_atom_site_type_symbol
_atom_site_fract_x
_atom_site_fract_y
_atom_site_fract_z
_atom_site_U_iso_or_equiv
_atom_site_adp_type
_atom_site_occupancy
_atom_site_symmetry_multiplicity
_atom_site_calc_flag
_atom_site_refinement_flags
_atom_site_disorder_assembly
_atom_site_disorder_group
Zr1A Zr 0.40075(2) 0.802859(14) 0.315285(15) 0.02294(7) Uani 1 1 d . . .
C1A C 0.3859(2) 0.71982(18) 0.46501(17) 0.0347(8) Uani 1 1 d . . .
H1A1 H 0.3666 0.7365 0.5079 0.052 Uiso 1 1 calc R . .
H1A2 H 0.4483 0.7145 0.4656 0.052 Uiso 1 1 calc R . .
H1A3 H 0.3589 0.6766 0.4561 0.052 Uiso 1 1 calc R . .
C2A C 0.3614(2) 0.76856(16) 0.41223(16) 0.0254(7) Uani 1 1 d . . .
C3A C 0.2942(2) 0.81138(16) 0.41576(15) 0.0228(7) Uani 1 1 d . . .
C4A C 0.27732(19) 0.85503(16) 0.36016(15) 0.0233(7) Uani 1 1 d . . .
C5A C 0.2629(2) 0.88866(18) 0.31156(19) 0.0342(8) Uani 1 1 d . . .
C6A C 0.2346(3) 0.9310(2) 0.2568(2) 0.0591(13) Uani 1 1 d . . .
H6A1 H 0.2478 0.9089 0.2149 0.089 Uiso 1 1 calc R . .
H6A2 H 0.2644 0.9740 0.2588 0.089 Uiso 1 1 calc R . .
H6A3 H 0.1727 0.9383 0.2600 0.089 Uiso 1 1 calc R . .
C10A C 0.4664(3) 0.9647(2) 0.2642(2) 0.0610(12) Uani 1 1 d . . .
H10A H 0.4226 0.9882 0.2899 0.091 Uiso 1 1 calc R . .
H10B H 0.4421 0.9509 0.2218 0.091 Uiso 1 1 calc R . .
H10C H 0.5152 0.9944 0.2566 0.091 Uiso 1 1 calc R . .
C11A C 0.4957(2) 0.90413(18) 0.30155(19) 0.0365(9) Uani 1 1 d . . .
C12A C 0.5394(2) 0.8487(2) 0.2752(2) 0.0468(11) Uani 1 1 d . . .
H12A H 0.5539 0.8420 0.2302 0.056 Uiso 1 1 calc R . .
C13A C 0.5575(2) 0.8054(2) 0.3278(3) 0.0529(12) Uani 1 1 d . . .
H13A H 0.5869 0.7640 0.3244 0.063 Uiso 1 1 calc R . .
C14A C 0.5254(2) 0.8327(2) 0.3853(2) 0.0485(11) Uani 1 1 d . . .
H14A H 0.5292 0.8137 0.4281 0.058 Uiso 1 1 calc R . .
C15A C 0.4863(2) 0.8935(2) 0.36915(18) 0.0377(9) Uani 1 1 d . . .
H15A H 0.4581 0.9226 0.3991 0.045 Uiso 1 1 calc R . .
C20A C 0.4799(3) 0.6387(2) 0.3070(2) 0.0503(11) Uani 1 1 d . . .
H20A H 0.5375 0.6467 0.2897 0.075 Uiso 1 1 calc R . .
H20B H 0.4629 0.5926 0.2975 0.075 Uiso 1 1 calc R . .
H20C H 0.4797 0.6459 0.3548 0.075 Uiso 1 1 calc R . .
C21A C 0.4184(2) 0.68551(17) 0.27522(17) 0.0313(8) Uani 1 1 d . . .
C22A C 0.4347(2) 0.72740(18) 0.22059(17) 0.0327(8) Uani 1 1 d . . .
H22A H 0.4881 0.7318 0.1986 0.039 Uiso 1 1 calc R . .
C23A C 0.3594(2) 0.7614(2) 0.20416(18) 0.0396(9) Uani 1 1 d . . .
H23A H 0.3528 0.7932 0.1697 0.048 Uiso 1 1 calc R . .
C24A C 0.2955(2) 0.74008(19) 0.24780(18) 0.0370(9) Uani 1 1 d . . .
H24A H 0.2378 0.7550 0.2479 0.044 Uiso 1 1 calc R . .
C25A C 0.3302(2) 0.69370(18) 0.29065(18) 0.0340(8) Uani 1 1 d . . .
H25A H 0.3002 0.6711 0.3247 0.041 Uiso 1 1 calc R . .
B1A B 0.2210(2) 0.81392(19) 0.47662(18) 0.0238(8) Uani 1 1 d . . .
C31A C 0.1426(2) 0.86613(17) 0.45657(16) 0.0253(7) Uani 1 1 d . . .
C32A C 0.0563(2) 0.85209(17) 0.44902(16) 0.0265(8) Uani 1 1 d . . .
F32A F 0.02639(12) 0.78884(10) 0.45511(10) 0.0347(5) Uani 1 1 d . . .
C33A C -0.0054(2) 0.8993(2) 0.43465(17) 0.0347(9) Uani 1 1 d . . .
F33A F -0.08832(13) 0.88095(12) 0.42729(11) 0.0501(6) Uani 1 1 d . . .
C34A C 0.0176(3) 0.9645(2) 0.42655(18) 0.0397(9) Uani 1 1 d . . .
F34A F -0.04181(16) 1.01048(12) 0.41060(12) 0.0610(7) Uani 1 1 d . . .
C35A C 0.1011(3) 0.98196(17) 0.43410(16) 0.0384(8) Uani 1 1 d . . .
F35A F 0.12551(16) 1.04580(11) 0.42774(13) 0.0605(7) Uani 1 1 d . . .
C36A C 0.1606(2) 0.93346(17) 0.44881(16) 0.0279(8) Uani 1 1 d . . .
F36A F 0.24165(13) 0.95513(10) 0.45703(11) 0.0414(5) Uani 1 1 d . . .
C41A C 0.2590(2) 0.84589(16) 0.54597(16) 0.0269(7) Uani 1 1 d . . .
C42A C 0.2038(2) 0.85400(17) 0.59892(17) 0.0313(8) Uani 1 1 d . . .
F42A F 0.12292(12) 0.82978(11) 0.59520(10) 0.0389(5) Uani 1 1 d . . .
C43A C 0.2245(2) 0.88645(18) 0.65643(17) 0.0345(8) Uani 1 1 d . . .
F43A F 0.16800(15) 0.89173(13) 0.70610(11) 0.0552(7) Uani 1 1 d . . .
C44A C 0.3055(3) 0.91249(17) 0.66400(17) 0.0354(9) Uani 1 1 d . . .
F44A F 0.32752(16) 0.94383(11) 0.72022(10) 0.0506(6) Uani 1 1 d . . .
C45A C 0.3620(2) 0.90622(19) 0.61428(19) 0.0364(9) Uani 1 1 d . . .
F45A F 0.44152(15) 0.93163(13) 0.61987(12) 0.0563(7) Uani 1 1 d . . .
C46A C 0.3393(2) 0.87337(18) 0.55637(17) 0.0325(8) Uani 1 1 d . . .
F46A F 0.40009(14) 0.87149(11) 0.51007(10) 0.0483(5) Uani 1 1 d . . .
C51A C 0.18948(19) 0.73569(16) 0.48285(15) 0.0224(7) Uani 1 1 d . . .
C52A C 0.1952(2) 0.69313(17) 0.53665(15) 0.0271(7) Uani 1 1 d . . .
F52A F 0.22624(13) 0.71598(10) 0.59510(9) 0.0374(5) Uani 1 1 d . . .
C53A C 0.1757(2) 0.62650(18) 0.53593(16) 0.0296(8) Uani 1 1 d . . .
F53A F 0.18469(15) 0.58891(10) 0.59043(10) 0.0443(5) Uani 1 1 d . . .
C54A C 0.1468(2) 0.59712(17) 0.47902(18) 0.0302(8) Uani 1 1 d . . .
F54A F 0.12552(14) 0.53247(10) 0.47758(11) 0.0440(5) Uani 1 1 d . . .
C55A C 0.1398(2) 0.63590(17) 0.42347(16) 0.0282(8) Uani 1 1 d . . .
F55A F 0.11392(14) 0.60864(10) 0.36605(9) 0.0400(5) Uani 1 1 d . . .
C56A C 0.1608(2) 0.70211(16) 0.42662(15) 0.0234(7) Uani 1 1 d . . .
F56A F 0.15164(11) 0.73728(10) 0.36966(9) 0.0297(4) Uani 1 1 d . . .
Zr1B Zr -0.09828(2) 0.789436(14) 0.227750(15) 0.02300(7) Uani 1 1 d . . .
C1B C -0.1091(2) 0.71816(17) 0.07235(16) 0.0343(8) Uani 1 1 d . . .
H1B1 H -0.1335 0.6737 0.0797 0.051 Uiso 1 1 calc R . .
H1B2 H -0.0465 0.7150 0.0708 0.051 Uiso 1 1 calc R . .
H1B3 H -0.1303 0.7361 0.0305 0.051 Uiso 1 1 calc R . .
C2B C -0.1349(2) 0.76347(16) 0.12741(15) 0.0243(7) Uani 1 1 d . . .
C3B C -0.2019(2) 0.80671(16) 0.12585(15) 0.0236(7) Uani 1 1 d . . .
C4B C -0.2194(2) 0.84665(16) 0.18459(17) 0.0259(7) Uani 1 1 d . . .
C5B C -0.2291(2) 0.87561(17) 0.23581(18) 0.0308(8) Uani 1 1 d . . .
C6B C -0.2478(3) 0.9124(2) 0.29692(19) 0.0453(10) Uani 1 1 d . . .
H6B1 H -0.2404 0.8826 0.3348 0.068 Uiso 1 1 calc R . .
H6B2 H -0.3069 0.9288 0.2957 0.068 Uiso 1 1 calc R . .
H6B3 H -0.2084 0.9503 0.3009 0.068 Uiso 1 1 calc R . .
C10B C -0.0544(3) 0.9526(2) 0.1596(3) 0.0665(15) Uani 1 1 d . . .
H10D H -0.0910 0.9376 0.1232 0.100 Uiso 1 1 calc R . .
H10E H -0.0093 0.9818 0.1423 0.100 Uiso 1 1 calc R . .
H10F H -0.0889 0.9773 0.1917 0.100 Uiso 1 1 calc R . .
C11B C -0.0147(2) 0.8936(2) 0.1922(2) 0.0421(10) Uani 1 1 d . . .
C12B C 0.0222(2) 0.8376(2) 0.16188(19) 0.0438(11) Uani 1 1 d . . .
H12B H 0.0231 0.8290 0.1158 0.053 Uiso 1 1 calc R . .
C13B C 0.0574(2) 0.7963(2) 0.2110(2) 0.0401(9) Uani 1 1 d . . .
H13B H 0.0862 0.7551 0.2042 0.048 Uiso 1 1 calc R . .
C14B C 0.0422(2) 0.8274(2) 0.27205(19) 0.0394(9) Uani 1 1 d . . .
H14B H 0.0599 0.8113 0.3139 0.047 Uiso 1 1 calc R . .
C15B C -0.0033(2) 0.8859(2) 0.26045(18) 0.0372(9) Uani 1 1 d . . .
H15B H -0.0235 0.9157 0.2934 0.045 Uiso 1 1 calc R . .
C20B C -0.0406(3) 0.6171(2) 0.2174(2) 0.0648(14) Uani 1 1 d . . .
H20D H -0.0218 0.6374 0.1759 0.097 Uiso 1 1 calc R . .
H20E H -0.0760 0.5778 0.2078 0.097 Uiso 1 1 calc R . .
H20F H 0.0096 0.6035 0.2431 0.097 Uiso 1 1 calc R . .
C21B C -0.0921(2) 0.66685(16) 0.25617(16) 0.0337(8) Uani 1 1 d . . .
C22B C -0.0647(2) 0.70224(18) 0.31165(18) 0.0372(9) Uani 1 1 d . . .
H22B H -0.0088 0.7009 0.3300 0.045 Uiso 1 1 calc R . .
C23B C -0.1329(3) 0.73984(19) 0.33558(17) 0.0417(10) Uani 1 1 d . . .
H23B H -0.1313 0.7688 0.3727 0.050 Uiso 1 1 calc R . .
C24B C -0.2039(3) 0.72775(19) 0.2959(2) 0.0430(10) Uani 1 1 d . . .
H24B H -0.2593 0.7465 0.3013 0.052 Uiso 1 1 calc R . .
C25B C -0.1788(2) 0.68297(19) 0.24662(18) 0.0368(9) Uani 1 1 d . . .
H25B H -0.2145 0.6663 0.2124 0.044 Uiso 1 1 calc R . .
B1B B -0.2741(2) 0.81144(19) 0.06441(17) 0.0228(8) Uani 1 1 d . . .
C31B C -0.3090(2) 0.73415(16) 0.05853(16) 0.0253(7) Uani 1 1 d . . .
C32B C -0.3019(2) 0.69111(17) 0.00533(16) 0.0260(7) Uani 1 1 d . . .
F32B F -0.26826(13) 0.71215(10) -0.05281(9) 0.0370(5) Uani 1 1 d . . .
C33B C -0.3253(2) 0.62506(18) 0.00612(18) 0.0322(8) Uani 1 1 d . . .
F33B F -0.31517(14) 0.58646(10) -0.04736(11) 0.0451(6) Uani 1 1 d . . .
C34B C -0.3581(2) 0.59772(18) 0.0630(2) 0.0343(8) Uani 1 1 d . . .
F34B F -0.38293(14) 0.53366(10) 0.06495(12) 0.0507(6) Uani 1 1 d . . .
C35B C -0.3667(2) 0.63743(18) 0.11757(17) 0.0311(8) Uani 1 1 d . . .
F35B F -0.39622(15) 0.61199(10) 0.17457(10) 0.0461(5) Uani 1 1 d . . .
C36B C -0.3425(2) 0.70340(17) 0.11418(17) 0.0270(8) Uani 1 1 d . . .
F36B F -0.35287(11) 0.73970(10) 0.17007(9) 0.0320(4) Uani 1 1 d . . .
C41B C -0.2352(2) 0.84319(16) -0.00472(15) 0.0240(7) Uani 1 1 d . . .
C42B C -0.1544(2) 0.86944(17) -0.01497(15) 0.0253(7) Uani 1 1 d . . .
F42B F -0.09134(12) 0.86190(11) 0.02968(9) 0.0425(5) Uani 1 1 d . . .
C43B C -0.1315(2) 0.90693(17) -0.06928(17) 0.0283(8) Uani 1 1 d . . .
F43B F -0.05113(13) 0.93086(11) -0.07484(10) 0.0418(5) Uani 1 1 d . . .
C44B C -0.1900(2) 0.91984(16) -0.11712(15) 0.0284(8) Uani 1 1 d . . .
F44B F -0.16873(14) 0.95706(10) -0.17006(10) 0.0426(5) Uani 1 1 d . . .
C45B C -0.2704(2) 0.89363(17) -0.11181(16) 0.0307(8) Uani 1 1 d . . .
F45B F -0.32834(14) 0.90401(12) -0.15982(10) 0.0451(6) Uani 1 1 d . . .
C46B C -0.2907(2) 0.85604(17) -0.05676(16) 0.0274(7) Uani 1 1 d . . .
F46B F -0.37141(12) 0.83081(10) -0.05498(10) 0.0365(5) Uani 1 1 d . . .
C51B C -0.3513(2) 0.86613(17) 0.08208(16) 0.0249(7) Uani 1 1 d . . .
C52B C -0.4394(2) 0.85485(18) 0.08262(17) 0.0286(8) Uani 1 1 d . . .
F52B F -0.47096(12) 0.79194(10) 0.07891(10) 0.0362(5) Uani 1 1 d . . .
C53B C -0.4997(2) 0.9047(2) 0.08490(18) 0.0359(9) Uani 1 1 d . . .
F53B F -0.58398(13) 0.88917(12) 0.08574(12) 0.0523(6) Uani 1 1 d . . .
C54B C -0.4748(3) 0.9700(2) 0.0871(2) 0.0421(10) Uani 1 1 d . . .
F54B F -0.53362(15) 1.01868(12) 0.08836(14) 0.0652(7) Uani 1 1 d . . .
C55B C -0.3882(3) 0.98436(18) 0.08846(19) 0.0407(9) Uani 1 1 d . . .
F55B F -0.36236(16) 1.04819(11) 0.09049(15) 0.0634(7) Uani 1 1 d . . .
C56B C -0.3308(2) 0.93340(18) 0.08673(17) 0.0296(8) Uani 1 1 d . . .
F56B F -0.24753(12) 0.95174(10) 0.08646(11) 0.0385(5) Uani 1 1 d . . .

loop_
_atom_site_aniso_label
_atom_site_aniso_U_11
_atom_site_aniso_U_22
_atom_site_aniso_U_33
_atom_site_aniso_U_23
_atom_site_aniso_U_13
_atom_site_aniso_U_12
Zr1A 0.01769(15) 0.02706(16) 0.02407(15) 0.00081(12) 0.00008(14) -0.00117(14)
C1A 0.0281(19) 0.041(2) 0.0347(19) 0.0100(16) -0.0003(16) 0.0078(16)
C2A 0.0230(16) 0.0277(19) 0.0257(17) 0.0012(14) -0.0043(14) -0.0018(14)
C3A 0.0250(17) 0.0232(17) 0.0203(16) -0.0003(13) 0.0003(14) -0.0036(14)
C4A 0.0200(16) 0.0261(18) 0.0239(17) -0.0003(13) 0.0030(14) 0.0000(14)
C5A 0.0282(18) 0.036(2) 0.038(2) 0.0048(17) 0.0027(17) 0.0044(15)
C6A 0.050(3) 0.072(3) 0.055(3) 0.040(2) 0.000(2) 0.007(2)
C10A 0.071(3) 0.046(3) 0.065(3) 0.010(2) -0.001(3) -0.021(2)
C11A 0.037(2) 0.032(2) 0.041(2) -0.0069(16) 0.0077(17) -0.0120(17)
C12A 0.031(2) 0.055(3) 0.055(3) -0.014(2) 0.019(2) -0.0195(19)
C13A 0.0155(18) 0.050(3) 0.094(4) -0.008(3) -0.004(2) 0.0021(18)
C14A 0.026(2) 0.066(3) 0.053(3) 0.010(2) -0.016(2) -0.018(2)
C15A 0.030(2) 0.044(2) 0.038(2) -0.0083(17) 0.0039(17) -0.0169(18)
C20A 0.058(3) 0.042(2) 0.050(3) -0.0026(19) -0.003(2) 0.018(2)
C21A 0.033(2) 0.0281(18) 0.0328(19) -0.0087(15) 0.0021(16) 0.0024(15)
C22A 0.0300(18) 0.043(2) 0.0245(18) -0.0109(16) 0.0028(16) -0.0036(16)
C23A 0.044(2) 0.043(2) 0.032(2) -0.0046(16) -0.0120(18) -0.0021(19)
C24A 0.0226(17) 0.042(2) 0.047(2) -0.0130(17) -0.0038(17) -0.0028(16)
C25A 0.0333(19) 0.035(2) 0.0335(19) -0.0090(15) 0.0071(17) -0.0089(17)
B1A 0.0245(19) 0.027(2) 0.0202(18) 0.0003(15) -0.0022(16) -0.0018(16)
C31A 0.0252(18) 0.031(2) 0.0199(17) 0.0005(14) 0.0007(14) 0.0031(15)
C32A 0.0288(18) 0.030(2) 0.0210(17) -0.0004(14) 0.0046(14) 0.0026(15)
F32A 0.0244(10) 0.0381(12) 0.0416(12) 0.0025(9) 0.0027(9) -0.0023(9)
C33A 0.0275(19) 0.052(3) 0.0250(18) -0.0053(16) 0.0017(15) 0.0099(17)
F33A 0.0261(11) 0.0695(16) 0.0548(14) -0.0078(11) -0.0059(11) 0.0132(11)
C34A 0.044(2) 0.040(2) 0.036(2) -0.0016(17) -0.0012(18) 0.0225(19)
F34A 0.0638(16) 0.0550(16) 0.0641(16) 0.0045(12) -0.0078(14) 0.0344(13)
C35A 0.059(2) 0.0233(18) 0.0324(18) -0.0003(14) 0.002(2) 0.004(2)
F35A 0.0762(18) 0.0273(13) 0.0781(18) 0.0063(11) -0.0047(14) 0.0087(12)
C36A 0.034(2) 0.0251(19) 0.0244(17) -0.0021(14) 0.0018(15) -0.0004(15)
F36A 0.0399(12) 0.0301(12) 0.0541(14) 0.0002(9) -0.0003(11) -0.0074(9)
C41A 0.0329(19) 0.0217(18) 0.0262(18) 0.0036(13) 0.0000(15) -0.0013(14)
C42A 0.034(2) 0.031(2) 0.0293(19) -0.0005(15) -0.0021(17) 0.0014(16)
F42A 0.0289(11) 0.0565(14) 0.0314(10) -0.0031(9) 0.0065(9) -0.0033(10)
C43A 0.040(2) 0.037(2) 0.0255(18) -0.0037(15) 0.0047(17) 0.0051(17)
F43A 0.0581(15) 0.0738(18) 0.0337(12) -0.0152(11) 0.0072(11) 0.0103(13)
C44A 0.050(2) 0.026(2) 0.0295(19) -0.0038(14) -0.0123(18) 0.0041(17)
F44A 0.0729(16) 0.0418(13) 0.0370(12) -0.0157(10) -0.0193(12) 0.0046(11)
C45A 0.034(2) 0.035(2) 0.041(2) -0.0038(17) -0.0108(18) -0.0054(17)
F45A 0.0473(14) 0.0644(17) 0.0571(15) -0.0129(12) -0.0142(12) -0.0205(12)
C46A 0.0301(19) 0.037(2) 0.0305(19) 0.0006(15) -0.0026(16) -0.0029(16)
F46A 0.0333(11) 0.0735(16) 0.0382(12) -0.0121(10) 0.0059(11) -0.0191(12)
C51A 0.0194(16) 0.0250(18) 0.0228(16) 0.0004(13) 0.0023(14) 0.0003(13)
C52A 0.0276(17) 0.034(2) 0.0199(16) 0.0015(14) -0.0017(15) 0.0007(15)
F52A 0.0502(13) 0.0384(12) 0.0236(10) 0.0034(8) -0.0095(10) -0.0046(10)
C53A 0.0333(19) 0.029(2) 0.0263(18) 0.0107(14) 0.0016(16) 0.0034(15)
F53A 0.0602(14) 0.0361(13) 0.0365(12) 0.0150(9) -0.0004(11) 0.0020(11)
C54A 0.0287(19) 0.0236(19) 0.038(2) 0.0037(15) 0.0050(16) 0.0021(14)
F54A 0.0556(14) 0.0245(11) 0.0518(13) 0.0027(9) 0.0052(11) -0.0036(10)
C55A 0.0267(18) 0.029(2) 0.0291(18) -0.0029(14) -0.0011(15) -0.0013(15)
F55A 0.0502(14) 0.0353(12) 0.0346(11) -0.0076(9) -0.0047(11) -0.0092(10)
C56A 0.0229(16) 0.0252(19) 0.0221(17) 0.0056(13) 0.0001(14) 0.0008(14)
F56A 0.0315(11) 0.0344(11) 0.0232(10) 0.0038(8) -0.0042(8) -0.0031(9)
Zr1B 0.01987(15) 0.02800(16) 0.02112(14) 0.00472(12) 0.00000(15) -0.00087(14)
C1B 0.031(2) 0.043(2) 0.0286(18) -0.0015(15) 0.0038(16) 0.0056(17)
C2B 0.0192(15) 0.0279(18) 0.0259(17) 0.0062(14) 0.0031(14) -0.0013(14)
C3B 0.0221(17) 0.0275(18) 0.0212(16) 0.0031(13) 0.0006(14) -0.0023(14)
C4B 0.0225(17) 0.0271(18) 0.0280(18) 0.0040(15) -0.0007(15) -0.0015(13)
C5B 0.0282(18) 0.0301(19) 0.034(2) 0.0001(16) -0.0008(16) 0.0026(15)
C6B 0.056(3) 0.042(2) 0.038(2) -0.0104(17) 0.0015(19) 0.008(2)
C10B 0.061(3) 0.053(3) 0.086(4) 0.039(3) -0.017(3) -0.023(2)
C11B 0.0278(19) 0.044(2) 0.054(2) 0.017(2) -0.0091(19) -0.0177(18)
C12B 0.0262(19) 0.072(3) 0.034(2) 0.007(2) 0.0026(17) -0.018(2)
C13B 0.0185(18) 0.046(2) 0.056(3) -0.0011(19) 0.0041(17) -0.0028(16)
C14B 0.0268(18) 0.053(3) 0.038(2) 0.0103(19) -0.0098(18) -0.0106(17)
C15B 0.034(2) 0.040(2) 0.038(2) -0.0027(17) -0.0072(17) -0.0105(17)
C20B 0.085(3) 0.039(3) 0.070(3) 0.011(2) 0.028(3) 0.022(2)
C21B 0.040(2) 0.0272(18) 0.0338(18) 0.0116(14) 0.0057(17) 0.0065(17)
C22B 0.037(2) 0.040(2) 0.035(2) 0.0195(17) -0.0086(17) -0.0038(17)
C23B 0.066(3) 0.037(2) 0.0217(18) 0.0060(15) 0.0101(19) -0.009(2)
C24B 0.037(2) 0.036(2) 0.056(3) 0.0200(19) 0.021(2) 0.0054(18)
C25B 0.036(2) 0.036(2) 0.039(2) 0.0145(17) -0.0101(17) -0.0117(17)
B1B 0.0183(18) 0.031(2) 0.0197(18) 0.0028(15) 0.0007(15) -0.0025(16)
C31B 0.0171(15) 0.032(2) 0.0264(17) 0.0017(14) -0.0012(14) 0.0014(13)
C32B 0.0203(16) 0.033(2) 0.0246(17) 0.0031(14) 0.0003(14) 0.0009(14)
F32B 0.0472(13) 0.0378(12) 0.0261(11) -0.0025(8) 0.0079(10) -0.0045(10)
C33B 0.0296(19) 0.029(2) 0.038(2) -0.0063(16) -0.0010(17) 0.0071(15)
F33B 0.0495(13) 0.0352(13) 0.0507(14) -0.0126(10) 0.0045(11) 0.0008(10)
C34B 0.0267(19) 0.025(2) 0.051(2) 0.0060(17) 0.0052(18) -0.0025(15)
F34B 0.0487(14) 0.0241(11) 0.0792(16) 0.0013(10) 0.0153(12) -0.0054(10)
C35B 0.0263(18) 0.029(2) 0.038(2) 0.0095(15) 0.0088(16) -0.0030(15)
F35B 0.0489(12) 0.0413(12) 0.0480(12) 0.0147(10) 0.0148(12) -0.0064(11)
C36B 0.0188(16) 0.034(2) 0.0279(18) 0.0013(14) -0.0009(14) 0.0003(14)
F36B 0.0311(11) 0.0388(12) 0.0261(10) 0.0000(8) 0.0071(8) -0.0025(9)
C41B 0.0236(16) 0.0265(18) 0.0219(16) -0.0003(13) 0.0034(14) -0.0013(14)
C42B 0.0241(17) 0.0328(19) 0.0189(16) 0.0005(13) 0.0004(14) -0.0010(14)
F42B 0.0275(10) 0.0658(14) 0.0341(11) 0.0173(10) -0.0068(10) -0.0122(11)
C43B 0.0278(18) 0.0272(19) 0.0299(18) 0.0009(14) 0.0055(15) -0.0031(15)
F43B 0.0348(12) 0.0502(14) 0.0404(12) 0.0106(10) 0.0075(10) -0.0154(10)
C44B 0.043(2) 0.0204(18) 0.0220(17) 0.0024(13) 0.0074(16) 0.0053(16)
F44B 0.0583(13) 0.0401(12) 0.0293(11) 0.0151(9) 0.0111(10) 0.0044(10)
C45B 0.038(2) 0.032(2) 0.0225(17) -0.0015(14) -0.0031(16) 0.0107(16)
F45B 0.0427(13) 0.0662(16) 0.0264(11) 0.0111(10) -0.0052(10) 0.0105(11)
C46B 0.0245(17) 0.033(2) 0.0252(17) -0.0028(14) 0.0031(15) 0.0004(15)
F46B 0.0263(10) 0.0518(13) 0.0315(10) 0.0007(9) -0.0039(9) -0.0028(9)
C51B 0.0240(18) 0.031(2) 0.0192(17) 0.0014(14) -0.0008(14) 0.0018(14)
C52B 0.0288(18) 0.033(2) 0.0241(18) -0.0003(14) -0.0015(15) 0.0033(16)
F52B 0.0235(10) 0.0380(13) 0.0472(12) 0.0005(9) -0.0028(9) -0.0023(9)
C53B 0.0230(19) 0.050(3) 0.035(2) -0.0072(17) 0.0022(16) 0.0083(17)
F53B 0.0248(12) 0.0656(16) 0.0665(15) -0.0116(12) -0.0043(11) 0.0094(10)
C54B 0.040(2) 0.038(2) 0.048(2) -0.0086(18) 0.0009(19) 0.0165(19)
F54B 0.0520(15) 0.0510(16) 0.093(2) -0.0122(14) -0.0052(15) 0.0278(12)
C55B 0.046(2) 0.026(2) 0.050(2) -0.0017(16) 0.003(2) 0.0047(18)
F55B 0.0650(16) 0.0263(13) 0.099(2) -0.0013(13) 0.0093(15) 0.0062(11)
C56B 0.0267(18) 0.034(2) 0.0279(18) -0.0025(15) 0.0049(15) -0.0006(16)
F56B 0.0333(11) 0.0318(12) 0.0503(13) 0.0011(9) 0.0051(10) -0.0058(9)

loop_
_geom_bond_atom_site_label_1
_geom_bond_atom_site_label_2
_geom_bond_distance
_geom_bond_site_symmetry_2
_geom_bond_publ_flag
Zr1A C2A 2.172(3) . ?
Zr1A C4A 2.374(3) . ?
Zr1A C13A 2.461(4) . ?
Zr1A C24A 2.481(3) . ?
Zr1A C14A 2.483(4) . ?
Zr1A C23A 2.487(3) . ?
Zr1A C12A 2.488(4) . ?
Zr1A C25A 2.499(4) . ?
Zr1A C22A 2.501(3) . ?
Zr1A C21A 2.503(3) . ?
Zr1A C15A 2.505(3) . ?
Zr1A C11A 2.528(3) . ?
Zr1A C3A 2.637(3) . ?
Zr1A C5A 2.756(3) . ?
C1A C2A 1.499(4) . ?
C2A C3A 1.357(4) . ?
C3A C4A 1.451(4) . ?
C3A B1A 1.684(5) . ?
C4A C5A 1.215(5) . ?
C5A C6A 1.465(5) . ?
C10A C11A 1.502(6) . ?
C11A C15A 1.395(5) . ?
C11A C12A 1.408(5) . ?
C12A C13A 1.404(6) . ?
C13A C14A 1.384(6) . ?
C14A C15A 1.401(6) . ?
C20A C21A 1.489(5) . ?
C21A C22A 1.413(5) . ?
C21A C25A 1.421(5) . ?
C22A C23A 1.400(5) . ?
C23A C24A 1.400(5) . ?
C24A C25A 1.383(5) . ?
B1A C51A 1.648(5) . ?
B1A C41A 1.655(5) . ?
B1A C31A 1.661(5) . ?
C31A C32A 1.385(4) . ?
C31A C36A 1.387(5) . ?
C32A F32A 1.356(4) . ?
C32A C33A 1.381(5) . ?
C33A F33A 1.354(4) . ?
C33A C34A 1.364(5) . ?
C34A F34A 1.347(4) . ?
C34A C35A 1.360(6) . ?
C35A F35A 1.341(4) . ?
C35A C36A 1.377(5) . ?
C36A F36A 1.348(4) . ?
C41A C46A 1.386(5) . ?
C41A C42A 1.387(5) . ?
C42A F42A 1.354(4) . ?
C42A C43A 1.374(5) . ?
C43A F43A 1.344(4) . ?
C43A C44A 1.377(5) . ?
C44A C45A 1.345(5) . ?
C44A F44A 1.346(4) . ?
C45A F45A 1.347(4) . ?
C45A C46A 1.392(5) . ?
C46A F46A 1.336(4) . ?
C51A C52A 1.388(4) . ?
C51A C56A 1.398(4) . ?
C52A F52A 1.360(4) . ?
C52A C53A 1.369(5) . ?
C53A F53A 1.345(4) . ?
C53A C54A 1.372(5) . ?
C54A F54A 1.338(4) . ?
C54A C55A 1.373(5) . ?
C55A F55A 1.348(4) . ?
C55A C56A 1.368(5) . ?
C56A F56A 1.361(4) . ?
Zr1B C2B 2.177(3) . ?
Zr1B C4B 2.378(3) . ?
Zr1B C13B 2.459(3) . ?
Zr1B C23B 2.462(3) . ?
Zr1B C24B 2.482(3) . ?
Zr1B C14B 2.489(3) . ?
Zr1B C22B 2.494(3) . ?
Zr1B C12B 2.501(4) . ?
Zr1B C25B 2.506(4) . ?
Zr1B C15B 2.524(4) . ?
Zr1B C21B 2.524(3) . ?
Zr1B C11B 2.565(4) . ?
Zr1B C3B 2.648(3) . ?
Zr1B C5B 2.680(3) . ?
C1B C2B 1.495(4) . ?
C2B C3B 1.359(4) . ?
C3B C4B 1.461(5) . ?
C3B B1B 1.683(5) . ?
C4B C5B 1.200(5) . ?
C5B C6B 1.471(5) . ?
C10B C11B 1.490(6) . ?
C11B C12B 1.403(6) . ?
C11B C15B 1.404(5) . ?
C12B C13B 1.407(5) . ?
C13B C14B 1.406(6) . ?
C14B C15B 1.390(5) . ?
C20B C21B 1.504(5) . ?
C21B C22B 1.397(5) . ?
C21B C25B 1.405(5) . ?
C22B C23B 1.392(5) . ?
C23B C24B 1.391(5) . ?
C24B C25B 1.399(6) . ?
B1B C31B 1.646(5) . ?
B1B C41B 1.655(5) . ?
B1B C51B 1.668(5) . ?
C31B C32B 1.386(5) . ?
C31B C36B 1.388(5) . ?
C32B F32B 1.358(4) . ?
C32B C33B 1.373(5) . ?
C33B F33B 1.342(4) . ?
C33B C34B 1.375(5) . ?
C34B F34B 1.341(4) . ?
C34B C35B 1.371(5) . ?
C35B F35B 1.345(4) . ?
C35B C36B 1.377(5) . ?
C36B F36B 1.357(4) . ?
C41B C42B 1.384(4) . ?
C41B C46B 1.389(4) . ?
C42B F42B 1.346(3) . ?
C42B C43B 1.380(5) . ?
C43B F43B 1.348(4) . ?
C43B C44B 1.358(5) . ?
C44B F44B 1.349(4) . ?
C44B C45B 1.365(5) . ?
C45B F45B 1.345(4) . ?
C45B C46B 1.384(5) . ?
C46B F46B 1.359(4) . ?
C51B C56B 1.388(5) . ?
C51B C52B 1.394(4) . ?
C52B F52B 1.355(4) . ?
C52B C53B 1.373(5) . ?
C53B F53B 1.352(4) . ?
C53B C54B 1.367(5) . ?
C54B F54B 1.339(4) . ?
C54B C55B 1.383(6) . ?
C55B F55B 1.342(4) . ?
C55B C56B 1.359(5) . ?
C56B F56B 1.352(4) . ?
